data_4020708
loop_
_publ_author_name
'Pijus Kumar Mandal'
'Kumar K. Kaluarachchi'
'Douglas Ogrin'
'Simon G. Bott'
'John S. McMurray'

_publ_section_title
;
 An Efficient Synthesis of the Constrained Peptidomimetic
 2-Oxo-3-(N-9-fluorenyloxy-carbonylamino)-
 1-azabicyclo[4.3.0]nonane-9-carboxylic Acid
 from Pyroglutamic Acid
;
_journal_name_full 'Journal of Organic Chemistry'
_journal_page_first 10128
_journal_page_last 10131
_journal_paper_doi 10.1021/jo0515935
_journal_volume 70
_journal_year 2005
_chemical_formula_sum 'C18 H30 N2 O5'
_chemical_formula_weight 354.44
_space_group_IT_number 19
_symmetry_cell_setting orthorhombic
_symmetry_space_group_name_Hall 'P 2ac 2ab'
_symmetry_space_group_name_H-M 'P 21 21 21'
_cell_angle_alpha 90.00
_cell_angle_beta 90.00
_cell_angle_gamma 90.00
_cell_formula_units_Z 4
_cell_length_a 9.808(2)
_cell_length_b 11.955(2)
_cell_length_c 17.065(3)
_cell_measurement_temperature 293(2)
_cell_volume 2001.0(7)
_diffrn_ambient_temperature 293(2)
_exptl_crystal_density_diffrn 1.177
_refine_ls_R_factor_obs 0.0491
_refine_ls_wR_factor_obs 0.0990
_cod_database_code 4020708

loop_
_symmetry_equiv_pos_as_xyz
'x, y, z'
'-x+1/2, -y, z+1/2'
'-x, y+1/2, -z+1/2'
'x+1/2, -y+1/2, -z'

loop_
_atom_site_aniso_label
_atom_site_aniso_U_11
_atom_site_aniso_U_22
_atom_site_aniso_U_33
_atom_site_aniso_U_23
_atom_site_aniso_U_13
_atom_site_aniso_U_12
O1 0.1016(15) 0.0752(11) 0.0486(10) -0.0185(9) -0.0153(10) 0.0124(11)
O21 0.0513(11) 0.103(2) 0.0743(13) 0.0340(11) 0.0138(9) 0.0108(11)
O22 0.0550(9) 0.0618(9) 0.0553(10) 0.0238(8) 0.0075(8) 0.0076(8)
O71 0.0487(9) 0.0391(8) 0.0920(14) 0.0056(8) 0.0003(9) -0.0054(8)
O72 0.0453(9) 0.0317(8) 0.133(2) 0.0060(9) -0.0104(10) -0.0014(7)
N2 0.0568(12) 0.0757(14) 0.0771(15) 0.0450(12) 0.0201(11) 0.0262(11)
N9 0.0560(11) 0.0363(8) 0.0406(10) 0.0063(8) -0.0012(9) 0.0026(8)
C1 0.0492(13) 0.0430(11) 0.0411(12) -0.0010(10) 0.0009(11) 0.0131(10)
C2 0.0568(14) 0.0480(12) 0.0566(14) 0.0196(11) 0.0099(12) 0.0115(11)
C3 0.119(3) 0.0376(12) 0.090(2) -0.0085(13) -0.002(2) -0.0013(15)
C4 0.117(3) 0.070(2) 0.061(2) -0.0235(15) -0.010(2) -0.005(2)
C5 0.096(2) 0.117(3) 0.043(2) 0.030(2) 0.006(2) 0.026(2)
C6 0.080(2) 0.084(2) 0.097(2) 0.051(2) 0.026(2) 0.015(2)
C7 0.0480(13) 0.0400(11) 0.082(2) 0.0155(12) -0.0006(13) -0.0021(11)
C8 0.076(2) 0.070(2) 0.0368(13) 0.0009(12) 0.0038(12) 0.0157(15)
C21 0.0553(15) 0.0503(13) 0.0552(15) 0.0161(11) 0.0108(13) 0.0107(12)
C22 0.0641(15) 0.0409(12) 0.0428(12) 0.0069(10) 0.0090(11) 0.0027(11)
C23 0.087(2) 0.0476(14) 0.068(2) 0.0034(12) 0.0118(15) -0.0022(14)
C24 0.101(2) 0.0537(14) 0.062(2) -0.0056(13) 0.021(2) 0.0065(15)
C25 0.078(2) 0.088(2) 0.054(2) 0.0184(15) 0.0016(14) 0.010(2)
C71 0.0452(13) 0.0329(10) 0.077(2) 0.0105(11) -0.0106(12) -0.0041(10)
C72 0.0496(14) 0.0353(12) 0.108(2) 0.0015(13) -0.0202(15) 0.0049(11)
C73 0.074(2) 0.069(2) 0.086(2) 0.007(2) -0.019(2) 0.017(2)
C74 0.094(2) 0.080(2) 0.089(3) -0.013(2) -0.027(2) 0.021(2)
C75 0.076(2) 0.0350(14) 0.246(5) -0.004(2) -0.001(3) 0.0027(14)

loop_
_atom_site_label
_atom_site_type_symbol
_atom_site_fract_x
_atom_site_fract_y
_atom_site_fract_z
_atom_site_U_iso_or_equiv
_atom_site_thermal_displace_type
_atom_site_occupancy
_atom_site_calc_flag
_atom_site_refinement_flags
_atom_site_disorder_group
O1 O -0.0683(2) -0.3568(2) -0.05560(10) 0.0752(6) Uani 1 d . .
O21 O 0.1469(2) -0.0954(2) -0.13850(11) 0.0764(6) Uani 1 d . .
O22 O -0.0603(2) -0.03710(13) -0.18190(9) 0.0574(4) Uani 1 d . .
O71 O 0.1872(2) -0.47791(12) 0.02658(11) 0.0599(5) Uani 1 d . .
O72 O 0.0648(2) -0.63576(12) 0.03874(12) 0.0700(6) Uani 1 d . .
N2 N -0.0450(2) -0.1250(2) -0.06960(13) 0.0699(6) Uani 1 d . .
H2A H -0.1357(2) -0.1138(2) -0.06818(13) 0.084 Uiso 1 d R .
N9 N -0.0292(2) -0.34900(13) 0.07299(10) 0.0443(4) Uani 1 d . .
C1 C -0.0337(2) -0.3032(2) 0.00138(13) 0.0444(5) Uani 1 d . .
C2 C 0.0178(3) -0.1838(2) -0.00498(14) 0.0538(6) Uani 1 d . .
H2B H 0.1128(3) -0.1891(2) -0.01810(14) 0.065 Uiso 1 d R .
C3 C 0.0114(4) -0.1182(2) 0.0709(2) 0.0822(9) Uani 1 d . .
H3A H 0.0613(4) -0.0495(2) 0.0656(2) 0.099 Uiso 1 d R .
H3B H -0.0816(4) -0.1003(2) 0.0830(2) 0.099 Uiso 1 d R .
C4 C 0.0717(4) -0.1873(2) 0.1368(2) 0.0824(9) Uani 1 d . .
H4A H 0.1635(4) -0.2079(2) 0.1237(2) 0.099 Uiso 1 d R .
H4B H 0.0737(4) -0.1446(2) 0.1844(2) 0.099 Uiso 1 d R .
C5 C 0.0439(4) -0.3827(3) 0.2000(2) 0.0854(10) Uani 1 d . .
H5A H 0.0248(4) -0.3684(3) 0.2542(2) 0.102 Uiso 1 d R .
H5B H 0.1406(4) -0.3899(3) 0.1930(2) 0.102 Uiso 1 d R .
C6 C -0.0302(3) -0.4855(3) 0.1712(2) 0.0869(10) Uani 1 d . .
H6A H 0.0197(3) -0.5521(3) 0.1840(2) 0.104 Uiso 1 d R .
H6B H -0.1197(3) -0.4902(3) 0.1936(2) 0.104 Uiso 1 d R .
C7 C -0.0369(2) -0.4702(2) 0.0826(2) 0.0566(6) Uani 1 d . .
H7A H -0.1204(2) -0.4994(2) 0.0616(2) 0.068 Uiso 1 d R .
C8 C -0.0119(3) -0.2910(2) 0.14768(13) 0.0608(7) Uani 1 d . .
H8A H -0.0999(3) -0.2696(2) 0.16723(13) 0.073 Uiso 1 d R .
C21 C 0.0253(3) -0.0862(2) -0.13068(14) 0.0536(6) Uani 1 d . .
C22 C -0.0094(3) 0.0187(2) -0.25295(13) 0.0493(6) Uani 1 d . .
C23 C 0.0785(3) 0.1167(2) -0.2320(2) 0.0677(7) Uani 1 d . .
H23A H 0.0277(3) 0.1677(2) -0.1997(2) 0.102 Uiso 1 d R .
H23B H 0.1073(3) 0.1543(2) -0.2789(2) 0.102 Uiso 1 d R .
H23C H 0.1571(3) 0.0909(2) -0.2037(2) 0.102 Uiso 1 d R .
C24 C 0.0666(3) -0.0644(2) -0.3044(2) 0.0723(8) Uani 1 d . .
H24A H 0.1484(3) -0.0880(2) -0.2783(2) 0.108 Uiso 1 d R .
H24B H 0.0898(3) -0.0299(2) -0.3534(2) 0.108 Uiso 1 d R .
H24C H 0.0093(3) -0.1280(2) -0.3137(2) 0.108 Uiso 1 d R .
C25 C -0.1389(3) 0.0569(3) -0.2923(2) 0.0731(8) Uani 1 d . .
H25A H -0.1849(3) 0.1096(3) -0.2591(2) 0.110 Uiso 1 d R .
H25B H -0.1974(3) -0.0061(3) -0.3016(2) 0.110 Uiso 1 d R .
H25C H -0.1169(3) 0.0920(3) -0.3413(2) 0.110 Uiso 1 d R .
C71 C 0.0847(2) -0.5256(2) 0.0446(2) 0.0518(6) Uani 1 d . .
C72 C 0.1820(3) -0.7124(2) 0.0220(2) 0.0644(8) Uani 1 d . .
C73 C 0.2861(3) -0.6980(2) 0.0865(2) 0.0764(8) Uani 1 d . .
H73A H 0.2438(3) -0.7120(2) 0.1362(2) 0.115 Uiso 1 d R .
H73B H 0.3207(3) -0.6229(2) 0.0853(2) 0.115 Uiso 1 d R .
H73C H 0.3599(3) -0.7497(2) 0.0789(2) 0.115 Uiso 1 d R .
C74 C 0.2384(4) -0.6916(3) -0.0583(2) 0.0875(10) Uani 1 d . .
H74A H 0.2797(4) -0.6189(3) -0.0603(2) 0.131 Uiso 1 d R .
H74B H 0.1660(4) -0.6956(3) -0.0960(2) 0.131 Uiso 1 d R .
H74C H 0.3057(4) -0.7475(3) -0.0700(2) 0.131 Uiso 1 d R .
C75 C 0.1168(3) -0.8273(2) 0.0274(3) 0.119(2) Uani 1 d . .
H75A H 0.0814(3) -0.8386(2) 0.0792(3) 0.178 Uiso 1 d R .
H75B H 0.1835(3) -0.8838(2) 0.0160(3) 0.178 Uiso 1 d R .
H75C H 0.0439(3) -0.8319(2) -0.0100(3) 0.178 Uiso 1 d R .

loop_
_geom_bond_atom_site_label_1
_geom_bond_atom_site_label_2
_geom_bond_distance
_geom_bond_site_symmetry_2
_geom_bond_publ_flag
O1 C1 1.213(3) . ?
O21 C21 1.205(3) . ?
O22 C21 1.347(3) . ?
O22 C22 1.471(3) . ?
O71 C71 1.195(3) . ?
O72 C71 1.335(3) . ?
O72 C72 1.497(3) . ?
N2 C21 1.332(3) . ?
N2 C2 1.446(3) . ?
N9 C1 1.340(3) . ?
N9 C7 1.460(3) . ?
N9 C8 1.461(3) . ?
C1 C2 1.518(3) . ?
C2 C3 1.515(4) . ?
C3 C4 1.515(4) . ?
C4 C8 1.498(4) . ?
C5 C6 1.509(4) . ?
C5 C8 1.515(4) . ?
C6 C7 1.524(4) . ?
C7 C71 1.511(3) . ?
C22 C23 1.498(3) . ?
C22 C25 1.508(4) . ?
C22 C24 1.520(3) . ?
C72 C74 1.499(4) . ?
C72 C73 1.511(4) . ?
C72 C75 1.518(4) . ?

loop_
_cod_related_entry_id
_cod_related_entry_database
_cod_related_entry_code
1 ChemSpider 9799305
